data_4032192
loop_
_publ_author_name
'Milbeo, Pierre'
'Moulat, Laure'
'Didierjean, Claude'
'Aubert, Emmanuel'
'Martinez, Jean'
'Calm\`es, Monique'

_publ_section_title
;
 Synthesis of Enantiopure 1,2-Diaminobicyclo[2.2.2]octane Derivatives,
 C1-Symmetric Chiral 1,2-Diamines with a Rigid Bicyclic Backbone.
;
_journal_name_full 'The Journal of organic chemistry'
_journal_paper_doi 10.1021/acs.joc.7b00122
_journal_year 2017
_chemical_absolute_configuration syn
_chemical_formula_moiety 'C17 H18 N2 O3'
_chemical_formula_sum 'C17 H18 N2 O3'
_chemical_formula_weight 298.33
_space_group_crystal_system orthorhombic
_space_group_IT_number 19
_space_group_name_Hall 'P 2ac 2ab'
_space_group_name_H-M_alt 'P 21 21 21'
_symmetry_space_group_name_Hall 'P 2ac 2ab'
_symmetry_space_group_name_H-M 'P 21 21 21'
_atom_sites_solution_hydrogens mixed
_audit_creation_method SHELXL-2014/7
_cell_angle_alpha 90
_cell_angle_beta 90
_cell_angle_gamma 90
_cell_formula_units_Z 4
_cell_length_a 6.2759(2)
_cell_length_b 9.9429(3)
_cell_length_c 23.3483(6)
_cell_measurement_reflns_used 11928
_cell_measurement_temperature 100(2)
_cell_measurement_theta_max 76.443
_cell_measurement_theta_min 3.786
_cell_volume 1456.95(7)
_computing_structure_refinement 'SHELXL-2014/7 (Sheldrick, 2014)'
_diffrn_ambient_temperature 100(2)
_diffrn_measured_fraction_theta_full 1.000
_diffrn_measured_fraction_theta_max 0.996
_diffrn_measurement_device_type
;
Dual Wavelength Diffractometer from Rigaku
;
_diffrn_radiation_type CuK\a
_diffrn_radiation_wavelength 1.54184
_diffrn_reflns_av_R_equivalents 0.0461
_diffrn_reflns_av_unetI/netI 0.0341
_diffrn_reflns_Laue_measured_fraction_full 1.000
_diffrn_reflns_Laue_measured_fraction_max 0.996
_diffrn_reflns_limit_h_max 7
_diffrn_reflns_limit_h_min -7
_diffrn_reflns_limit_k_max 12
_diffrn_reflns_limit_k_min -12
_diffrn_reflns_limit_l_max 26
_diffrn_reflns_limit_l_min -29
_diffrn_reflns_number 11928
_diffrn_reflns_point_group_measured_fraction_full 1.000
_diffrn_reflns_point_group_measured_fraction_max 0.992
_diffrn_reflns_theta_full 67.684
_diffrn_reflns_theta_max 76.443
_diffrn_reflns_theta_min 3.786
_exptl_absorpt_coefficient_mu 0.768
_exptl_absorpt_correction_type none
_exptl_crystal_density_diffrn 1.360
_exptl_crystal_description prismatic
_exptl_crystal_F_000 632
_exptl_crystal_size_max 0.2
_exptl_crystal_size_mid 0.1
_exptl_crystal_size_min 0.05
_refine_diff_density_max 0.242
_refine_diff_density_min -0.197
_refine_diff_density_rms 0.044
_refine_ls_extinction_method none
_refine_ls_goodness_of_fit_ref 1.061
_refine_ls_hydrogen_treatment mixed
_refine_ls_matrix_type full
_refine_ls_number_parameters 202
_refine_ls_number_reflns 3030
_refine_ls_number_restraints 0
_refine_ls_restrained_S_all 1.061
_refine_ls_R_factor_all 0.0434
_refine_ls_R_factor_gt 0.0392
_refine_ls_shift/su_max 0.001
_refine_ls_shift/su_mean 0.000
_refine_ls_structure_factor_coef Fsqd
_refine_ls_weighting_details 'w=1/[\s^2^(Fo^2^)+(0.0484P)^2^+0.4837P] where P=(Fo^2^+2Fc^2^)/3'
_refine_ls_weighting_scheme calc
_refine_ls_wR_factor_gt 0.0983
_refine_ls_wR_factor_ref 0.1030
_reflns_Friedel_coverage 0.701
_reflns_Friedel_fraction_full 1.000
_reflns_Friedel_fraction_max 0.987
_reflns_number_gt 2800
_reflns_number_total 3030
_reflns_threshold_expression 'I > 2\s(I)'
_cod_data_source_file jo7b00122_si_002.cif
_cod_data_source_block compound-8
_cod_original_cell_volume 1456.94(7)
_cod_database_code 4032192
_shelx_shelxl_version_number 2014/7
_shelx_space_group_comment
;
The symmetry employed for this shelxl refinement is uniquely defined
by the following loop, which should always be used as a source of
symmetry information in preference to the above space-group names.
They are only intended as comments.
;

loop_
_space_group_symop_operation_xyz
'x, y, z'
'-x+1/2, -y, z+1/2'
'-x, y+1/2, -z+1/2'
'x+1/2, -y+1/2, -z'

loop_
_atom_site_label
_atom_site_type_symbol
_atom_site_fract_x
_atom_site_fract_y
_atom_site_fract_z
_atom_site_U_iso_or_equiv
_atom_site_adp_type
_atom_site_occupancy
_atom_site_site_symmetry_order
_atom_site_calc_flag
_atom_site_refinement_flags_posn
_atom_site_refinement_flags_adp
O1 O 0.0593(3) 0.52623(18) 0.97915(7) 0.0224(4) Uani 1 1 d . .
O2 O 0.2149(3) 0.5787(2) 0.89492(7) 0.0273(4) Uani 1 1 d . .
O3 O -0.2887(3) 0.67264(18) 1.00514(7) 0.0230(4) Uani 1 1 d . .
N1 N -0.1207(3) 0.6508(2) 0.91503(8) 0.0208(4) Uani 1 1 d . .
H1N H -0.539(6) 0.788(3) 0.9383(13) 0.025 Uiso 1 1 d . U
N2 N -0.4171(4) 0.7718(2) 0.92323(8) 0.0234(5) Uani 1 1 d . .
C1 C 0.1129(5) 0.1953(3) 1.13767(11) 0.0314(6) Uani 1 1 d . .
H1 H 0.0835 0.1360 1.1686 0.038 Uiso 1 1 calc R U
C2 C 0.3173(5) 0.2025(3) 1.11479(11) 0.0284(6) Uani 1 1 d . .
H2A H 0.4283 0.1486 1.1302 0.034 Uiso 1 1 calc R U
C3 C 0.3586(4) 0.2885(3) 1.06938(11) 0.0260(5) Uani 1 1 d . .
H3 H 0.4981 0.2925 1.0537 0.031 Uiso 1 1 calc R U
C4 C 0.1986(4) 0.3689(3) 1.04656(10) 0.0226(5) Uani 1 1 d . .
C5 C -0.0058(4) 0.3615(3) 1.06971(11) 0.0255(5) Uani 1 1 d . .
H5 H -0.1167 0.4156 1.0544 0.031 Uiso 1 1 calc R U
C6 C -0.0478(5) 0.2752(3) 1.11513(11) 0.0289(6) Uani 1 1 d . .
H6 H -0.1873 0.2708 1.1308 0.035 Uiso 1 1 calc R U
C7 C 0.2525(4) 0.4610(3) 0.99724(10) 0.0240(5) Uani 1 1 d . .
H7A H 0.3585 0.5289 1.0095 0.029 Uiso 1 1 calc R U
H7B H 0.3139 0.4085 0.9652 0.029 Uiso 1 1 calc R U
C8 C 0.0664(4) 0.5854(2) 0.92808(10) 0.0203(5) Uani 1 1 d . .
C9 C -0.2807(4) 0.6957(2) 0.95393(10) 0.0201(5) Uani 1 1 d . .
C10 C -0.3865(4) 0.7518(3) 0.86196(10) 0.0228(5) Uani 1 1 d . .
H10 H -0.4630 0.6684 0.8498 0.027 Uiso 1 1 calc R U
C11 C -0.4422(5) 0.8665(3) 0.82080(11) 0.0281(6) Uani 1 1 d . .
H11A H -0.4701 0.9503 0.8424 0.034 Uiso 1 1 calc R U
H11B H -0.5711 0.8436 0.7984 0.034 Uiso 1 1 calc R U
C12 C -0.2492(5) 0.8852(3) 0.78062(10) 0.0275(6) Uani 1 1 d . .
H12 H -0.2831 0.9499 0.7491 0.033 Uiso 1 1 calc R U
C13 C -0.1842(5) 0.7467(3) 0.75619(10) 0.0295(6) Uani 1 1 d . .
H13A H -0.0730 0.7592 0.7266 0.035 Uiso 1 1 calc R U
H13B H -0.3093 0.7041 0.7378 0.035 Uiso 1 1 calc R U
C14 C -0.0978(4) 0.6530(3) 0.80414(10) 0.0259(5) Uani 1 1 d . .
H14A H -0.1711 0.5649 0.8031 0.031 Uiso 1 1 calc R U
H14B H 0.0571 0.6380 0.7993 0.031 Uiso 1 1 calc R U
C15 C -0.1434(4) 0.7257(3) 0.86083(10) 0.0212(5) Uani 1 1 d . .
C16 C -0.0211(4) 0.8555(3) 0.86066(10) 0.0250(5) Uani 1 1 d . .
H16 H 0.0829 0.8772 0.8888 0.030 Uiso 1 1 calc R U
C17 C -0.0712(5) 0.9376(3) 0.81761(11) 0.0297(6) Uani 1 1 d . .
H17 H -0.0015 1.0210 0.8109 0.036 Uiso 1 1 calc R U

loop_
_atom_site_aniso_label
_atom_site_aniso_U_11
_atom_site_aniso_U_22
_atom_site_aniso_U_33
_atom_site_aniso_U_23
_atom_site_aniso_U_13
_atom_site_aniso_U_12
O1 0.0180(9) 0.0266(9) 0.0227(8) 0.0033(7) 0.0011(7) 0.0032(7)
O2 0.0208(9) 0.0330(10) 0.0280(9) 0.0037(7) 0.0053(8) 0.0022(9)
O3 0.0189(9) 0.0303(9) 0.0198(8) 0.0011(7) -0.0004(7) -0.0022(8)
N1 0.0179(10) 0.0247(10) 0.0198(9) 0.0005(8) 0.0010(8) -0.0004(9)
N2 0.0166(11) 0.0325(12) 0.0210(10) 0.0004(8) 0.0023(8) 0.0037(9)
C1 0.0421(17) 0.0281(13) 0.0241(12) 0.0038(10) -0.0006(12) -0.0024(13)
C2 0.0337(15) 0.0247(13) 0.0270(12) -0.0017(10) -0.0043(11) 0.0070(12)
C3 0.0258(14) 0.0261(12) 0.0260(11) -0.0018(10) -0.0001(10) 0.0018(10)
C4 0.0244(13) 0.0189(11) 0.0245(11) -0.0019(9) -0.0014(10) 0.0023(11)
C5 0.0240(13) 0.0276(13) 0.0248(11) 0.0006(10) -0.0011(10) 0.0007(11)
C6 0.0283(14) 0.0334(14) 0.0249(12) 0.0001(11) 0.0014(10) -0.0034(12)
C7 0.0197(13) 0.0258(12) 0.0264(11) 0.0024(10) -0.0013(10) 0.0023(10)
C8 0.0182(12) 0.0220(11) 0.0205(10) -0.0021(9) -0.0001(9) -0.0019(10)
C9 0.0143(11) 0.0231(12) 0.0229(10) -0.0015(9) -0.0005(9) -0.0016(10)
C10 0.0176(12) 0.0304(13) 0.0204(11) -0.0004(10) -0.0001(9) 0.0000(11)
C11 0.0261(14) 0.0355(14) 0.0225(11) 0.0027(10) -0.0008(10) 0.0055(12)
C12 0.0298(15) 0.0302(13) 0.0225(11) 0.0056(10) -0.0006(10) 0.0019(11)
C13 0.0326(15) 0.0354(14) 0.0205(11) -0.0002(10) 0.0027(10) 0.0020(13)
C14 0.0279(13) 0.0294(13) 0.0204(11) -0.0017(10) 0.0030(10) 0.0001(12)
C15 0.0194(12) 0.0262(13) 0.0181(10) 0.0020(9) 0.0007(9) 0.0010(10)
C16 0.0231(13) 0.0292(13) 0.0228(11) -0.0016(10) 0.0010(10) -0.0020(11)
C17 0.0284(15) 0.0289(14) 0.0319(13) 0.0020(10) 0.0023(11) -0.0052(12)

loop_
_atom_type_symbol
_atom_type_description
_atom_type_scat_dispersion_real
_atom_type_scat_dispersion_imag
_atom_type_scat_source
C C 0.0181 0.0091 'International Tables Vol C Tables 4.2.6.8 and 6.1.1.4'
H H 0.0000 0.0000 'International Tables Vol C Tables 4.2.6.8 and 6.1.1.4'
N N 0.0311 0.0180 'International Tables Vol C Tables 4.2.6.8 and 6.1.1.4'
O O 0.0492 0.0322 'International Tables Vol C Tables 4.2.6.8 and 6.1.1.4'

loop_
_geom_angle_atom_site_label_1
_geom_angle_atom_site_label_2
_geom_angle_atom_site_label_3
_geom_angle
C8 O1 C7 115.7(2)
C8 N1 C9 127.43(19)
C8 N1 C15 120.71(19)
C9 N1 C15 108.7(2)
C9 N2 C10 111.2(2)
C9 N2 H1N 117(2)
C10 N2 H1N 123(2)
C6 C1 C2 119.7(2)
C6 C1 H1 120.2
C2 C1 H1 120.2
C3 C2 C1 119.8(3)
C3 C2 H2A 120.1
C1 C2 H2A 120.1
C2 C3 C4 120.9(3)
C2 C3 H3 119.6
C4 C3 H3 119.6
C3 C4 C5 119.1(2)
C3 C4 C7 118.7(2)
C5 C4 C7 122.3(2)
C6 C5 C4 120.2(3)
C6 C5 H5 119.9
C4 C5 H5 119.9
C1 C6 C5 120.4(3)
C1 C6 H6 119.8
C5 C6 H6 119.8
O1 C7 C4 108.0(2)
O1 C7 H7A 110.1
C4 C7 H7A 110.1
O1 C7 H7B 110.1
C4 C7 H7B 110.1
H7A C7 H7B 108.4
O2 C8 O1 125.0(2)
O2 C8 N1 122.7(2)
O1 C8 N1 112.2(2)
O3 C9 N2 126.9(2)
O3 C9 N1 126.5(2)
N2 C9 N1 106.5(2)
N2 C10 C11 119.0(2)
N2 C10 C15 99.77(19)
C11 C10 C15 109.8(2)
N2 C10 H10 109.2
C11 C10 H10 109.2
C15 C10 H10 109.2
C10 C11 C12 107.0(2)
C10 C11 H11A 110.3
C12 C11 H11A 110.3
C10 C11 H11B 110.3
C12 C11 H11B 110.3
H11A C11 H11B 108.6
C17 C12 C11 106.0(2)
C17 C12 C13 108.9(2)
C11 C12 C13 108.9(2)
C17 C12 H12 111.0
C11 C12 H12 111.0
C13 C12 H12 111.0
C12 C13 C14 111.1(2)
C12 C13 H13A 109.4
C14 C13 H13A 109.4
C12 C13 H13B 109.4
C14 C13 H13B 109.4
H13A C13 H13B 108.0
C15 C14 C13 105.9(2)
C15 C14 H14A 110.6
C13 C14 H14A 110.6
C15 C14 H14B 110.6
C13 C14 H14B 110.6
H14A C14 H14B 108.7
N1 C15 C16 112.7(2)
N1 C15 C14 119.0(2)
C16 C15 C14 107.9(2)
N1 C15 C10 99.52(19)
C16 C15 C10 111.1(2)
C14 C15 C10 106.1(2)
C17 C16 C15 114.1(2)
C17 C16 H16 123.0
C15 C16 H16 123.0
C16 C17 C12 113.3(2)
C16 C17 H17 123.3
C12 C17 H17 123.3

loop_
_geom_bond_atom_site_label_1
_geom_bond_atom_site_label_2
_geom_bond_distance
O1 C8 1.330(3)
O1 C7 1.439(3)
O2 C8 1.213(3)
O3 C9 1.218(3)
N1 C8 1.377(3)
N1 C9 1.426(3)
N1 C15 1.475(3)
N2 C9 1.349(3)
N2 C10 1.457(3)
N2 H1N 0.86(4)
C1 C6 1.387(4)
C1 C2 1.392(4)
C1 H1 0.9500
C2 C3 1.386(4)
C2 H2A 0.9500
C3 C4 1.390(4)
C3 H3 0.9500
C4 C5 1.394(4)
C4 C7 1.510(3)
C5 C6 1.389(4)
C5 H5 0.9500
C6 H6 0.9500
C7 H7A 0.9900
C7 H7B 0.9900
C10 C11 1.532(4)
C10 C15 1.548(3)
C10 H10 1.0000
C11 C12 1.543(4)
C11 H11A 0.9900
C11 H11B 0.9900
C12 C17 1.505(4)
C12 C13 1.545(4)
C12 H12 1.0000
C13 C14 1.554(4)
C13 H13A 0.9900
C13 H13B 0.9900
C14 C15 1.535(3)
C14 H14A 0.9900
C14 H14B 0.9900
C15 C16 1.502(4)
C16 C17 1.333(4)
C16 H16 0.9500
C17 H17 0.9500

loop_
_geom_torsion_atom_site_label_1
_geom_torsion_atom_site_label_2
_geom_torsion_atom_site_label_3
_geom_torsion_atom_site_label_4
_geom_torsion
C6 C1 C2 C3 -0.5(4)
C1 C2 C3 C4 0.6(4)
C2 C3 C4 C5 -0.4(4)
C2 C3 C4 C7 179.8(2)
C3 C4 C5 C6 0.3(4)
C7 C4 C5 C6 -180.0(2)
C2 C1 C6 C5 0.4(4)
C4 C5 C6 C1 -0.3(4)
C8 O1 C7 C4 -164.5(2)
C3 C4 C7 O1 176.3(2)
C5 C4 C7 O1 -3.4(3)
C7 O1 C8 O2 6.2(4)
C7 O1 C8 N1 -177.1(2)
C9 N1 C8 O2 -162.2(2)
C15 N1 C8 O2 -4.7(4)
C9 N1 C8 O1 21.0(3)
C15 N1 C8 O1 178.5(2)
C10 N2 C9 O3 -166.9(2)
C10 N2 C9 N1 14.9(3)
C8 N1 C9 O3 -7.4(4)
C15 N1 C9 O3 -167.1(2)
C8 N1 C9 N2 170.7(2)
C15 N1 C9 N2 11.0(3)
C9 N2 C10 C11 -152.1(2)
C9 N2 C10 C15 -32.8(3)
N2 C10 C11 C12 130.4(2)
C15 C10 C11 C12 16.5(3)
C10 C11 C12 C17 -67.5(3)
C10 C11 C12 C13 49.6(3)
C17 C12 C13 C14 48.8(3)
C11 C12 C13 C14 -66.4(3)
C12 C13 C14 C15 9.1(3)
C8 N1 C15 C16 -73.4(3)
C9 N1 C15 C16 88.0(2)
C8 N1 C15 C14 54.4(3)
C9 N1 C15 C14 -144.3(2)
C8 N1 C15 C10 168.9(2)
C9 N1 C15 C10 -29.8(2)
C13 C14 C15 N1 167.5(2)
C13 C14 C15 C16 -62.5(3)
C13 C14 C15 C10 56.6(3)
N2 C10 C15 N1 35.7(2)
C11 C10 C15 N1 161.5(2)
N2 C10 C15 C16 -83.2(2)
C11 C10 C15 C16 42.5(3)
N2 C10 C15 C14 159.8(2)
C11 C10 C15 C14 -74.5(3)
N1 C15 C16 C17 -167.3(2)
C14 C15 C16 C17 59.3(3)
C10 C15 C16 C17 -56.6(3)
C15 C16 C17 C12 3.4(3)
C11 C12 C17 C16 58.9(3)
C13 C12 C17 C16 -58.1(3)
